data_7217097
loop_
_publ_author_name
'Li, Qipeng'
'Du, Shaowu'

_publ_section_title
;
 Two novel 3D lanthanide supramolecular coordination polymers constructed
 by paddle wheel SBUs and hydrogen bonding: synthesis, structures and
 properties
;
_journal_name_full 'RSC Advances'
_journal_paper_doi 10.1039/C4RA03976A
_journal_year 2014
_chemical_formula_moiety 'C40 H28 N3 O17 Tb2'
_chemical_formula_sum 'C40 H28 N3 O17 Tb2'
_chemical_formula_weight 1140.49
_chemical_name_systematic
;
?
;
_space_group_IT_number 2
_symmetry_space_group_name_Hall '-P 1'
_symmetry_space_group_name_H-M 'P -1'
_atom_sites_solution_hydrogens geom
_atom_sites_solution_primary direct
_atom_sites_solution_secondary difmap
_audit_creation_method SHELXL-97
_cell_angle_alpha 75.574(14)
_cell_angle_beta 66.288(8)
_cell_angle_gamma 82.251(15)
_cell_formula_units_Z 2
_cell_length_a 13.1321(2)
_cell_length_b 13.8370(7)
_cell_length_c 16.1264(2)
_cell_measurement_reflns_used 6858
_cell_measurement_temperature 293(2)
_cell_measurement_theta_max 27.4797
_cell_measurement_theta_min 3.0424
_cell_volume 2596.4(3)
_computing_structure_refinement 'SHELXL-97 (Sheldrick, 1997)'
_computing_structure_solution 'SHELXS-97 (Sheldrick, 1990)'
_diffrn_ambient_temperature 293(2)
_diffrn_measured_fraction_theta_full 0.952
_diffrn_measured_fraction_theta_max 0.952
_diffrn_radiation_monochromator graphite
_diffrn_radiation_source 'fine-focus sealed tube'
_diffrn_radiation_type MoK\a
_diffrn_radiation_wavelength 0.71073
_diffrn_reflns_av_R_equivalents 0.0234
_diffrn_reflns_av_sigmaI/netI 0.0422
_diffrn_reflns_limit_h_max 15
_diffrn_reflns_limit_h_min -15
_diffrn_reflns_limit_k_max 16
_diffrn_reflns_limit_k_min -16
_diffrn_reflns_limit_l_max 19
_diffrn_reflns_limit_l_min -19
_diffrn_reflns_number 16415
_diffrn_reflns_theta_full 25.00
_diffrn_reflns_theta_max 25.00
_diffrn_reflns_theta_min 2.29
_exptl_absorpt_coefficient_mu 2.765
_exptl_absorpt_correction_T_max 1.0000
_exptl_absorpt_correction_T_min 0.6917
_exptl_absorpt_correction_type multi-scan
_exptl_crystal_colour White
_exptl_crystal_density_diffrn 1.459
_exptl_crystal_density_method 'not measured'
_exptl_crystal_description Prism
_exptl_crystal_F_000 1110
_exptl_crystal_size_max 0.2000
_exptl_crystal_size_mid 0.2000
_exptl_crystal_size_min 0.1500
_platon_squeeze_details ' ?'
_refine_diff_density_max 1.389
_refine_diff_density_min -0.894
_refine_diff_density_rms 0.098
_refine_ls_extinction_method none
_refine_ls_goodness_of_fit_ref 1.077
_refine_ls_hydrogen_treatment mixed
_refine_ls_matrix_type full
_refine_ls_number_parameters 624
_refine_ls_number_reflns 8715
_refine_ls_number_restraints 243
_refine_ls_restrained_S_all 1.068
_refine_ls_R_factor_all 0.0328
_refine_ls_R_factor_gt 0.0275
_refine_ls_shift/su_max 0.006
_refine_ls_shift/su_mean 0.000
_refine_ls_structure_factor_coef Fsqd
_refine_ls_weighting_details 'calc w=1/[\s^2^(Fo^2^)+(0.0387P)^2^+0.0000P] where P=(Fo^2^+2Fc^2^)/3'
_refine_ls_weighting_scheme calc
_refine_ls_wR_factor_gt 0.0694
_refine_ls_wR_factor_ref 0.0730
_reflns_number_gt 7543
_reflns_number_total 8715
_reflns_threshold_expression >2sigma(I)
_cod_data_source_file c4ra03976a2.cif
_cod_data_source_block x
_cod_depositor_comments
;
The following automatic conversions were performed:

'_exptl_absorpt_correction_type' value 'Multi-scan' changed to
'multi-scan' according to
/usr/data/users/saulius/crontab/automatic-downloads/rss-feeds/RSC/lib/dictionaries/cif_core.dic
dictionary named 'cif_core.dic' version 2.4.2 from 2011-04-26.

Automatic conversion script
Id: cif_fix_values 2281 2013-09-26 08:29:07Z andrius 
;
_cod_database_code 7217097

loop_
_symmetry_equiv_pos_as_xyz
'x, y, z'
'-x, -y, -z'

loop_
_atom_site_label
_atom_site_type_symbol
_atom_site_fract_x
_atom_site_fract_y
_atom_site_fract_z
_atom_site_U_iso_or_equiv
_atom_site_adp_type
_atom_site_occupancy
_atom_site_symmetry_multiplicity
_atom_site_calc_flag
_atom_site_refinement_flags
_atom_site_disorder_assembly
_atom_site_disorder_group
Tb1 Tb 0.945136(13) 0.102880(12) 0.098005(11) 0.01711(6) Uani 1 1 d . . .
Tb2 Tb 0.608157(13) 0.470140(12) 0.076841(11) 0.01746(6) Uani 1 1 d . . .
O1 O 1.5049(2) -0.3754(2) 0.0861(2) 0.0358(7) Uani 1 1 d . . .
O2 O 1.4241(2) -0.3504(2) -0.01505(19) 0.0331(7) Uani 1 1 d . . .
O3 O 1.1772(2) -0.0591(2) -0.04445(18) 0.0321(7) Uani 1 1 d . . .
O4 O 1.1231(2) 0.0289(2) 0.0663(2) 0.0374(7) Uani 1 1 d . . .
O5 O 0.3484(2) 0.44720(19) 0.07514(17) 0.0304(6) Uani 1 1 d . . .
O6 O 0.4273(2) 0.4118(2) 0.17860(18) 0.0293(6) Uani 1 1 d . A .
O7 O -0.0011(2) 0.1068(2) 0.22582(18) 0.0341(7) Uani 1 1 d . . .
O8 O 0.0566(2) 0.2295(2) 0.10340(19) 0.0330(7) Uani 1 1 d . . .
O9 O 0.9056(2) 0.93299(19) 0.17632(18) 0.0303(6) Uani 1 1 d . . .
O10 O 0.9672(2) 0.8497(2) 0.06131(17) 0.0330(7) Uani 1 1 d . . .
O11 O 0.7344(2) 0.5791(2) 0.08222(18) 0.0331(7) Uani 1 1 d . B .
O12 O 0.5957(2) 0.5275(2) 0.21412(17) 0.0326(7) Uani 1 1 d . B .
O13 O 0.8501(2) 0.2609(2) 0.06534(18) 0.0344(7) Uani 1 1 d . . .
O14 O 0.7953(2) 0.4037(2) -0.0076(2) 0.0408(8) Uani 1 1 d . . .
O15 O 0.6473(2) 0.3284(2) 0.17845(18) 0.0384(7) Uani 1 1 d . . .
H15 H 0.7057 0.2907 0.1646 0.058 Uiso 1 1 d R . .
H15B H 0.6195 0.3204 0.2372 0.058 Uiso 1 1 d R . .
O16 O 0.7767(2) 0.11730(19) 0.23306(17) 0.0278(6) Uani 1 1 d . . .
H16A H 0.7814 0.1766 0.2368 0.042 Uiso 1 1 d R . .
H16B H 0.7666 0.0862 0.2882 0.042 Uiso 1 1 d R . .
N1 N 1.5776(3) 0.0751(3) 0.2284(2) 0.0336(8) Uani 1 1 d . . .
H1B H 1.6127 0.1059 0.2485 0.040 Uiso 1 1 calc R . .
N2 N 0.2287(4) -0.0096(4) 0.5882(3) 0.0618(13) Uani 1 1 d . . .
C1 C 1.5866(4) -0.0222(4) 0.2383(4) 0.0542(14) Uani 1 1 d . . .
H1A H 1.6329 -0.0575 0.2674 0.065 Uiso 1 1 calc R . .
C2 C 1.5314(4) -0.0756(3) 0.2084(4) 0.0500(14) Uani 1 1 d . . .
H2A H 1.5394 -0.1449 0.2193 0.060 Uiso 1 1 calc R . .
C3 C 1.4639(3) -0.0260(3) 0.1621(3) 0.0275(9) Uani 1 1 d . . .
C4 C 1.4539(3) 0.0766(3) 0.1536(3) 0.0299(9) Uani 1 1 d . . .
H4A H 1.4073 0.1143 0.1258 0.036 Uiso 1 1 calc R . .
C5 C 1.5123(3) 0.1237(3) 0.1860(3) 0.0319(9) Uani 1 1 d . . .
H5A H 1.5052 0.1929 0.1776 0.038 Uiso 1 1 calc R . .
C6 C 1.4119(3) -0.0779(3) 0.1204(3) 0.0260(9) Uani 1 1 d . . .
C7 C 1.3242(3) -0.0341(3) 0.0941(3) 0.0273(9) Uani 1 1 d . . .
H7A H 1.2936 0.0274 0.1077 0.033 Uiso 1 1 calc R . .
C8 C 1.2818(3) -0.0793(3) 0.0485(3) 0.0230(8) Uani 1 1 d . . .
C9 C 1.3229(3) -0.1721(3) 0.0313(3) 0.0256(9) Uani 1 1 d . . .
H9A H 1.2953 -0.2022 -0.0006 0.031 Uiso 1 1 calc R . .
C10 C 1.4065(3) -0.2217(3) 0.0615(3) 0.0259(9) Uani 1 1 d . . .
C11 C 1.4506(3) -0.1734(3) 0.1045(3) 0.0264(9) Uani 1 1 d . . .
H11A H 1.5073 -0.2053 0.1231 0.032 Uiso 1 1 calc R . .
C12 C 1.4481(3) -0.3242(3) 0.0434(3) 0.0254(9) Uani 1 1 d . . .
C13 C 1.1878(3) -0.0324(3) 0.0204(3) 0.0241(8) Uani 1 1 d . . .
C16 C 0.2174(4) 0.1112(3) 0.4246(3) 0.0375(11) Uani 1 1 d . . .
C14 C 0.2975(15) -0.0268(15) 0.5040(8) 0.080(6) Uani 0.455(16) 1 d PDU A 1
H14A H 0.3462 -0.0825 0.5010 0.096 Uiso 0.455(16) 1 calc PR A 1
C15 C 0.2978(12) 0.0363(14) 0.4216(8) 0.065(4) Uani 0.455(16) 1 d PDU A 1
H15A H 0.3522 0.0276 0.3650 0.079 Uiso 0.455(16) 1 calc PR A 1
C17 C 0.1207(12) 0.0790(16) 0.5024(15) 0.074(5) Uani 0.455(16) 1 d PDU A 1
H17A H 0.0504 0.1002 0.5023 0.089 Uiso 0.455(16) 1 calc PR A 1
C18 C 0.133(2) 0.0145(18) 0.5797(17) 0.077(6) Uani 0.455(16) 1 d PDU A 1
H18A H 0.0696 -0.0131 0.6281 0.092 Uiso 0.455(16) 1 calc PR A 1
C14B C 0.3203(10) 0.0330(11) 0.5167(7) 0.065(4) Uani 0.545(16) 1 d PDU A 2
H14B H 0.3884 0.0211 0.5231 0.078 Uiso 0.545(16) 1 calc PR A 2
C15B C 0.3172(10) 0.0936(10) 0.4343(7) 0.054(3) Uani 0.545(16) 1 d PDU A 2
H15C H 0.3816 0.1214 0.3872 0.065 Uiso 0.545(16) 1 calc PR A 2
C17B C 0.1381(14) 0.1144(15) 0.5078(13) 0.079(5) Uani 0.545(16) 1 d PDU A 2
H17B H 0.0767 0.1583 0.5128 0.094 Uiso 0.545(16) 1 calc PR A 2
C18B C 0.1472(17) 0.0519(13) 0.5873(12) 0.064(4) Uani 0.545(16) 1 d PDU A 2
H18B H 0.0896 0.0553 0.6439 0.077 Uiso 0.545(16) 1 calc PR A 2
C19 C 0.2128(3) 0.1768(3) 0.3360(3) 0.0329(10) Uani 1 1 d . A .
C20 C 0.1390(4) 0.1530(3) 0.3009(3) 0.0362(10) Uani 1 1 d . . .
H20A H 0.0917 0.1002 0.3340 0.043 Uiso 1 1 calc R A .
C21 C 0.1368(3) 0.2087(3) 0.2166(3) 0.0264(9) Uani 1 1 d . A .
C22 C 0.2074(3) 0.2873(3) 0.1681(3) 0.0247(8) Uani 1 1 d . . .
H22A H 0.2069 0.3237 0.1114 0.030 Uiso 1 1 calc R A .
C23 C 0.2789(3) 0.3129(3) 0.2029(3) 0.0241(8) Uani 1 1 d . A .
C24 C 0.2806(3) 0.2557(3) 0.2873(3) 0.0296(9) Uani 1 1 d . . .
H24A H 0.3288 0.2716 0.3107 0.035 Uiso 1 1 calc R A .
C25 C 0.3567(3) 0.3969(3) 0.1486(2) 0.0222(8) Uani 1 1 d . . .
C26 C 0.0587(3) 0.1803(3) 0.1803(3) 0.0269(9) Uani 1 1 d . . .
N3 N 0.4737(4) 0.7104(4) 0.6334(3) 0.0594(13) Uani 1 1 d . . .
C29 C 0.6048(4) 0.7153(3) 0.4463(3) 0.0352(10) Uani 1 1 d . . .
C27 C 0.5178(12) 0.7961(9) 0.5735(7) 0.059(3) Uani 0.558(13) 1 d PU B 1
H27A H 0.5054 0.8541 0.5961 0.071 Uiso 0.558(13) 1 calc PR B 1
C28 C 0.5812(11) 0.8009(8) 0.4793(6) 0.049(3) Uani 0.558(13) 1 d PU B 1
H28A H 0.6070 0.8616 0.4396 0.059 Uiso 0.558(13) 1 calc PR B 1
C30 C 0.5715(14) 0.6285(11) 0.5106(10) 0.071(4) Uani 0.558(13) 1 d PU B 1
H30A H 0.5929 0.5668 0.4944 0.085 Uiso 0.558(13) 1 calc PR B 1
C31 C 0.5043(14) 0.6356(12) 0.6014(10) 0.082(4) Uani 0.558(13) 1 d PU B 1
H31A H 0.4797 0.5755 0.6430 0.098 Uiso 0.558(13) 1 calc PR B 1
C27B C 0.4589(16) 0.7743(12) 0.5714(10) 0.068(4) Uani 0.442(13) 1 d PU B 2
H27B H 0.4036 0.8235 0.5882 0.082 Uiso 0.442(13) 1 calc PR B 2
C28B C 0.5202(16) 0.7786(11) 0.4757(10) 0.066(4) Uani 0.442(13) 1 d PU B 2
H28B H 0.5005 0.8269 0.4325 0.079 Uiso 0.442(13) 1 calc PR B 2
C30B C 0.6220(15) 0.6395(15) 0.5151(12) 0.062(4) Uani 0.442(13) 1 d PU B 2
H30B H 0.6781 0.5910 0.4981 0.075 Uiso 0.442(13) 1 calc PR B 2
C31B C 0.5580(15) 0.6345(14) 0.6081(12) 0.061(4) Uani 0.442(13) 1 d PU B 2
H31B H 0.5698 0.5828 0.6532 0.073 Uiso 0.442(13) 1 calc PR B 2
C32 C 0.6711(3) 0.7148(3) 0.3467(3) 0.0286(9) Uani 1 1 d . B .
C33 C 0.6487(4) 0.6512(3) 0.3032(3) 0.0341(10) Uani 1 1 d . . .
H33A H 0.5922 0.6063 0.3374 0.041 Uiso 1 1 calc R B .
C34 C 0.7079(3) 0.6520(3) 0.2096(3) 0.0265(9) Uani 1 1 d . B .
C35 C 0.7920(3) 0.7202(3) 0.1570(2) 0.0247(9) Uani 1 1 d . . .
H35A H 0.8313 0.7219 0.0942 0.030 Uiso 1 1 calc R B .
C36 C 0.8166(3) 0.7849(3) 0.1988(2) 0.0225(8) Uani 1 1 d . B .
C37 C 0.7576(3) 0.7824(3) 0.2925(3) 0.0286(9) Uani 1 1 d . . .
H37A H 0.7751 0.8257 0.3202 0.034 Uiso 1 1 calc R B .
C38 C 0.9036(3) 0.8618(3) 0.1413(2) 0.0239(8) Uani 1 1 d . . .
C39 C 0.6778(3) 0.5811(3) 0.1666(3) 0.0241(8) Uani 1 1 d . . .
C40 C 0.8561(4) 0.3256(3) -0.0024(3) 0.0395(11) Uani 1 1 d . . .
H40A H 0.9130 0.3166 -0.0578 0.047 Uiso 1 1 calc R . .

loop_
_atom_site_aniso_label
_atom_site_aniso_U_11
_atom_site_aniso_U_22
_atom_site_aniso_U_33
_atom_site_aniso_U_23
_atom_site_aniso_U_13
_atom_site_aniso_U_12
Tb1 0.01774(10) 0.01707(11) 0.01893(10) -0.00404(7) -0.00882(7) -0.00254(7)
Tb2 0.02117(11) 0.01546(11) 0.01871(10) -0.00448(7) -0.00932(8) -0.00349(7)
O1 0.0485(19) 0.0240(16) 0.0493(18) -0.0160(14) -0.0323(15) 0.0102(14)
O2 0.0439(18) 0.0274(16) 0.0422(16) -0.0211(13) -0.0241(14) 0.0028(13)
O3 0.0275(15) 0.0442(18) 0.0352(16) -0.0140(13) -0.0188(13) -0.0040(13)
O4 0.0301(16) 0.0425(19) 0.0532(19) -0.0258(15) -0.0253(14) 0.0140(14)
O5 0.0346(16) 0.0281(16) 0.0236(14) 0.0035(12) -0.0104(12) -0.0043(12)
O6 0.0256(15) 0.0359(17) 0.0293(14) -0.0073(12) -0.0103(12) -0.0109(12)
O7 0.0338(16) 0.0444(19) 0.0274(15) 0.0002(13) -0.0134(13) -0.0210(14)
O8 0.0429(18) 0.0288(17) 0.0373(16) -0.0001(13) -0.0265(14) -0.0118(13)
O9 0.0442(17) 0.0210(15) 0.0280(14) -0.0022(12) -0.0142(13) -0.0141(12)
O10 0.0312(16) 0.0392(18) 0.0229(14) -0.0040(12) -0.0043(12) -0.0070(13)
O11 0.0299(16) 0.0476(19) 0.0269(15) -0.0184(13) -0.0062(12) -0.0142(13)
O12 0.0467(18) 0.0294(17) 0.0248(14) -0.0017(12) -0.0132(13) -0.0210(14)
O13 0.0420(18) 0.0275(17) 0.0300(15) -0.0019(13) -0.0154(13) 0.0082(13)
O14 0.0336(17) 0.0332(18) 0.0431(18) 0.0005(14) -0.0092(14) 0.0047(14)
O15 0.0432(18) 0.0382(18) 0.0219(14) -0.0024(12) -0.0080(13) 0.0159(14)
O16 0.0304(15) 0.0298(16) 0.0246(14) -0.0066(12) -0.0103(12) -0.0057(12)
N1 0.036(2) 0.035(2) 0.042(2) -0.0171(17) -0.0206(17) -0.0056(16)
N2 0.064(3) 0.076(3) 0.036(2) 0.019(2) -0.023(2) -0.017(3)
C1 0.071(4) 0.046(3) 0.080(4) -0.025(3) -0.062(3) 0.013(3)
C2 0.075(4) 0.023(3) 0.086(4) -0.022(2) -0.064(3) 0.014(2)
C3 0.025(2) 0.028(2) 0.034(2) -0.0122(18) -0.0138(17) 0.0018(17)
C4 0.033(2) 0.026(2) 0.040(2) -0.0102(18) -0.0224(19) -0.0002(18)
C5 0.040(2) 0.023(2) 0.042(2) -0.0131(18) -0.021(2) -0.0022(18)
C6 0.028(2) 0.026(2) 0.032(2) -0.0140(17) -0.0166(17) 0.0008(17)
C7 0.026(2) 0.022(2) 0.039(2) -0.0139(18) -0.0149(18) 0.0027(17)
C8 0.023(2) 0.023(2) 0.028(2) -0.0093(16) -0.0126(16) -0.0018(16)
C9 0.040(2) 0.017(2) 0.032(2) -0.0062(16) -0.0245(18) -0.0045(17)
C10 0.031(2) 0.022(2) 0.032(2) -0.0108(17) -0.0181(17) 0.0048(17)
C11 0.028(2) 0.024(2) 0.036(2) -0.0126(17) -0.0209(18) 0.0057(17)
C12 0.026(2) 0.022(2) 0.032(2) -0.0120(17) -0.0107(17) -0.0031(17)
C13 0.022(2) 0.025(2) 0.031(2) -0.0043(17) -0.0158(17) -0.0025(16)
C16 0.045(3) 0.041(3) 0.031(2) 0.0043(19) -0.021(2) -0.020(2)
C14 0.086(9) 0.085(11) 0.040(6) 0.007(7) -0.019(6) 0.033(9)
C15 0.070(8) 0.078(10) 0.026(5) 0.009(6) -0.015(5) 0.018(7)
C17 0.061(7) 0.093(13) 0.053(7) 0.047(8) -0.028(6) -0.049(7)
C18 0.059(7) 0.106(14) 0.056(8) 0.040(9) -0.031(6) -0.051(8)
C14B 0.059(6) 0.085(9) 0.047(5) 0.007(6) -0.032(5) 0.009(6)
C15B 0.060(6) 0.056(8) 0.041(5) 0.007(5) -0.021(4) -0.010(5)
C17B 0.067(7) 0.097(13) 0.048(6) 0.035(8) -0.022(6) -0.016(7)
C18B 0.071(8) 0.074(11) 0.035(5) 0.016(6) -0.017(5) -0.024(7)
C19 0.036(2) 0.038(3) 0.029(2) -0.0042(19) -0.0156(19) -0.013(2)
C20 0.036(2) 0.040(3) 0.036(2) 0.0003(19) -0.017(2) -0.015(2)
C21 0.029(2) 0.029(2) 0.024(2) 0.0000(16) -0.0136(17) -0.0104(17)
C22 0.026(2) 0.029(2) 0.0207(18) -0.0021(16) -0.0104(16) -0.0052(17)
C23 0.024(2) 0.023(2) 0.027(2) -0.0013(16) -0.0119(16) -0.0084(16)
C24 0.033(2) 0.034(2) 0.028(2) -0.0040(18) -0.0164(18) -0.0119(19)
C25 0.0171(19) 0.026(2) 0.0248(19) -0.0110(16) -0.0065(15) 0.0013(15)
C26 0.028(2) 0.032(2) 0.027(2) -0.0134(18) -0.0119(17) -0.0030(18)
N3 0.075(3) 0.067(3) 0.022(2) -0.010(2) -0.003(2) -0.004(3)
C29 0.051(3) 0.037(3) 0.018(2) -0.0058(18) -0.0089(19) -0.017(2)
C27 0.080(7) 0.048(5) 0.034(4) -0.013(4) 0.001(5) -0.015(5)
C28 0.069(6) 0.038(5) 0.029(4) -0.010(3) -0.001(4) -0.016(4)
C30 0.099(8) 0.043(5) 0.040(5) -0.010(4) 0.012(6) -0.025(6)
C31 0.104(8) 0.056(5) 0.035(5) 0.004(4) 0.022(6) -0.022(7)
C27B 0.084(8) 0.054(6) 0.037(5) -0.010(5) 0.004(6) 0.006(6)
C28B 0.081(8) 0.047(6) 0.041(5) 0.000(5) 0.001(6) -0.002(6)
C30B 0.073(8) 0.059(6) 0.033(5) -0.012(5) 0.000(6) 0.005(6)
C31B 0.075(8) 0.058(6) 0.031(5) 0.000(5) -0.008(6) -0.002(7)
C32 0.040(2) 0.023(2) 0.0209(19) -0.0056(16) -0.0057(17) -0.0098(18)
C33 0.039(3) 0.034(3) 0.028(2) -0.0055(18) -0.0070(18) -0.0166(19)
C34 0.032(2) 0.027(2) 0.027(2) -0.0094(17) -0.0141(17) -0.0063(17)
C35 0.031(2) 0.022(2) 0.0217(19) -0.0080(16) -0.0095(16) -0.0007(17)
C36 0.029(2) 0.021(2) 0.0166(18) -0.0028(15) -0.0074(15) -0.0066(16)
C37 0.040(2) 0.025(2) 0.024(2) -0.0069(17) -0.0129(18) -0.0084(18)
C38 0.027(2) 0.026(2) 0.0182(18) 0.0032(16) -0.0113(16) -0.0050(17)
C39 0.031(2) 0.021(2) 0.027(2) -0.0058(16) -0.0160(17) -0.0037(17)
C40 0.028(2) 0.038(3) 0.037(3) -0.004(2) 0.0006(19) 0.004(2)

loop_
_atom_type_symbol
_atom_type_description
_atom_type_scat_dispersion_real
_atom_type_scat_dispersion_imag
_atom_type_scat_source
C C 0.0033 0.0016 'International Tables Vol C Tables 4.2.6.8 and 6.1.1.4'
H H 0.0000 0.0000 'International Tables Vol C Tables 4.2.6.8 and 6.1.1.4'
N N 0.0061 0.0033 'International Tables Vol C Tables 4.2.6.8 and 6.1.1.4'
O O 0.0106 0.0060 'International Tables Vol C Tables 4.2.6.8 and 6.1.1.4'
Tb Tb -0.1723 4.1537 'International Tables Vol C Tables 4.2.6.8 and 6.1.1.4'

loop_
_geom_angle_atom_site_label_1
_geom_angle_atom_site_label_2
_geom_angle_atom_site_label_3
_geom_angle
_geom_angle_site_symmetry_1
_geom_angle_site_symmetry_3
O3 Tb1 O10 76.55(10) 2_755 2_765
O3 Tb1 O4 121.95(10) 2_755 .
O10 Tb1 O4 76.01(10) 2_765 .
O3 Tb1 O9 75.31(10) 2_755 1_545
O10 Tb1 O9 122.43(9) 2_765 1_545
O4 Tb1 O9 78.09(10) . 1_545
O3 Tb1 O13 78.14(10) 2_755 .
O10 Tb1 O13 78.23(10) 2_765 .
O4 Tb1 O13 141.57(11) . .
O9 Tb1 O13 140.29(10) 1_545 .
O3 Tb1 O16 83.06(9) 2_755 .
O10 Tb1 O16 146.03(9) 2_765 .
O4 Tb1 O16 137.90(10) . .
O9 Tb1 O16 76.79(9) 1_545 .
O13 Tb1 O16 71.11(9) . .
O3 Tb1 O7 150.48(9) 2_755 1_655
O10 Tb1 O7 132.88(9) 2_765 1_655
O4 Tb1 O7 72.43(10) . 1_655
O9 Tb1 O7 83.93(9) 1_545 1_655
O13 Tb1 O7 106.89(10) . 1_655
O16 Tb1 O7 71.78(9) . 1_655
O3 Tb1 O8 150.15(10) 2_755 1_655
O10 Tb1 O8 85.64(10) 2_765 1_655
O4 Tb1 O8 75.18(10) . 1_655
O9 Tb1 O8 134.44(9) 1_545 1_655
O13 Tb1 O8 74.86(10) . 1_655
O16 Tb1 O8 99.82(9) . 1_655
O7 Tb1 O8 53.09(9) 1_655 1_655
O3 Tb1 C26 168.73(10) 2_755 1_655
O10 Tb1 C26 108.78(11) 2_765 1_655
O4 Tb1 C26 69.30(10) . 1_655
O9 Tb1 C26 108.48(11) 1_545 1_655
O13 Tb1 C26 93.04(11) . 1_655
O16 Tb1 C26 87.48(10) . 1_655
O7 Tb1 C26 26.49(10) 1_655 1_655
O8 Tb1 C26 26.83(10) 1_655 1_655
O2 Tb2 O5 78.75(10) 2_755 2_665
O2 Tb2 O15 82.35(10) 2_755 .
O5 Tb2 O15 145.81(9) 2_665 .
O2 Tb2 O1 123.49(10) 2_755 1_465
O5 Tb2 O1 75.49(10) 2_665 1_465
O15 Tb2 O1 138.35(9) . 1_465
O2 Tb2 O6 74.34(10) 2_755 .
O5 Tb2 O6 123.69(9) 2_665 .
O15 Tb2 O6 77.05(10) . .
O1 Tb2 O6 79.75(10) 1_465 .
O2 Tb2 O11 150.21(9) 2_755 .
O5 Tb2 O11 86.73(10) 2_665 .
O15 Tb2 O11 96.14(10) . .
O1 Tb2 O11 76.52(10) 1_465 .
O6 Tb2 O11 134.55(8) . .
O2 Tb2 O14 75.85(10) 2_755 .
O5 Tb2 O14 75.34(10) 2_665 .
O15 Tb2 O14 72.53(9) . .
O1 Tb2 O14 140.21(10) 1_465 .
O6 Tb2 O14 139.63(10) . .
O11 Tb2 O14 75.36(10) . .
O2 Tb2 O12 149.42(9) 2_755 .
O5 Tb2 O12 131.39(9) 2_665 .
O15 Tb2 O12 73.34(9) . .
O1 Tb2 O12 69.59(9) 1_465 .
O6 Tb2 O12 82.22(9) . .
O11 Tb2 O12 53.30(9) . .
O14 Tb2 O12 112.84(10) . .
O2 Tb2 C39 166.79(10) 2_755 .
O5 Tb2 C39 109.08(11) 2_665 .
O15 Tb2 C39 85.53(11) . .
O1 Tb2 C39 69.48(10) 1_465 .
O6 Tb2 C39 108.03(10) . .
O11 Tb2 C39 26.84(10) . .
O14 Tb2 C39 95.51(11) . .
O12 Tb2 C39 26.54(10) . .
C12 O1 Tb2 134.2(2) . 1_645
C12 O2 Tb2 152.0(3) . 2_755
C13 O3 Tb1 146.0(2) . 2_755
C13 O4 Tb1 140.4(2) . .
C25 O5 Tb2 162.2(2) . 2_665
C25 O6 Tb2 122.1(2) . .
C26 O7 Tb1 92.9(2) . 1_455
C26 O8 Tb1 91.6(2) . 1_455
C38 O9 Tb1 127.2(2) . 1_565
C38 O10 Tb1 155.3(3) . 2_765
C39 O11 Tb2 93.3(2) . .
C39 O12 Tb2 91.5(2) . .
C40 O13 Tb1 136.7(3) . .
C40 O14 Tb2 140.1(3) . .
Tb2 O15 H15 125.4 . .
Tb2 O15 H15B 123.7 . .
H15 O15 H15B 107.1 . .
Tb1 O16 H16A 100.2 . .
Tb1 O16 H16B 124.6 . .
H16A O16 H16B 100.5 . .
C1 N1 C5 116.9(4) . .
C1 N1 H1B 121.6 . .
C5 N1 H1B 121.6 . .
C18B N2 C18 28.0(11) . .
C18B N2 C14 114.6(10) . .
C18 N2 C14 103.6(15) . .
C18B N2 C14B 105.8(11) . .
C18 N2 C14B 116.7(11) . .
C14 N2 C14B 43.6(8) . .
N1 C1 C2 124.1(4) . .
N1 C1 H1A 118.0 . .
C2 C1 H1A 118.0 . .
C1 C2 C3 120.1(4) . .
C1 C2 H2A 120.0 . .
C3 C2 H2A 120.0 . .
C4 C3 C2 115.0(4) . .
C4 C3 C6 122.5(3) . .
C2 C3 C6 122.5(4) . .
C5 C4 C3 120.8(4) . .
C5 C4 H4A 119.6 . .
C3 C4 H4A 119.6 . .
N1 C5 C4 123.1(4) . .
N1 C5 H5A 118.4 . .
C4 C5 H5A 118.4 . .
C7 C6 C11 117.4(3) . .
C7 C6 C3 122.1(3) . .
C11 C6 C3 120.5(3) . .
C8 C7 C6 121.9(3) . .
C8 C7 H7A 119.0 . .
C6 C7 H7A 119.0 . .
C9 C8 C7 119.8(3) . .
C9 C8 C13 118.2(3) . .
C7 C8 C13 121.9(3) . .
C8 C9 C10 120.3(3) . .
C8 C9 H9A 119.9 . .
C10 C9 H9A 119.9 . .
C11 C10 C9 118.9(3) . .
C11 C10 C12 122.0(3) . .
C9 C10 C12 119.1(3) . .
C10 C11 C6 121.5(3) . .
C10 C11 H11A 119.2 . .
C6 C11 H11A 119.2 . .
O2 C12 O1 125.2(3) . .
O2 C12 C10 116.5(3) . .
O1 C12 C10 118.2(3) . .
O3 C13 O4 125.3(3) . .
O3 C13 C8 117.7(3) . .
O4 C13 C8 117.0(3) . .
C17B C16 C15B 108.0(10) . .
C17B C16 C15 116.5(11) . .
C15B C16 C15 40.9(7) . .
C17B C16 C17 25.3(12) . .
C15B C16 C17 118.2(11) . .
C15 C16 C17 107.7(10) . .
C17B C16 C19 122.7(9) . .
C15B C16 C19 119.0(5) . .
C15 C16 C19 120.4(6) . .
C17 C16 C19 122.1(10) . .
N2 C14 C15 122.1(12) . .
N2 C14 H14A 119.0 . .
C15 C14 H14A 119.0 . .
C16 C15 C14 119.6(11) . .
C16 C15 H15A 120.2 . .
C14 C15 H15A 120.2 . .
C18 C17 C16 118.1(15) . .
C18 C17 H17A 120.9 . .
C16 C17 H17A 120.9 . .
N2 C18 C17 124.0(17) . .
N2 C18 H18A 118.0 . .
C17 C18 H18A 118.0 . .
N2 C14B C15B 123.5(10) . .
N2 C14B H14B 118.3 . .
C15B C14B H14B 118.3 . .
C16 C15B C14B 118.4(9) . .
C16 C15B H15C 120.8 . .
C14B C15B H15C 120.8 . .
C16 C17B C18B 120.0(14) . .
C16 C17B H17B 120.0 . .
C18B C17B H17B 120.0 . .
N2 C18B C17B 125.0(15) . .
N2 C18B H18B 117.5 . .
C17B C18B H18B 117.5 . .
C24 C19 C20 119.4(4) . .
C24 C19 C16 122.1(4) . .
C20 C19 C16 118.4(4) . .
C21 C20 C19 120.0(4) . .
C21 C20 H20A 120.0 . .
C19 C20 H20A 120.0 . .
C22 C21 C20 119.5(4) . .
C22 C21 C26 121.8(3) . .
C20 C21 C26 118.7(4) . .
C21 C22 C23 121.1(3) . .
C21 C22 H22A 119.4 . .
C23 C22 H22A 119.4 . .
C22 C23 C24 118.6(4) . .
C22 C23 C25 120.6(3) . .
C24 C23 C25 120.7(3) . .
C19 C24 C23 121.4(4) . .
C19 C24 H24A 119.3 . .
C23 C24 H24A 119.3 . .
O5 C25 O6 124.0(4) . .
O5 C25 C23 117.5(3) . .
O6 C25 C23 118.5(3) . .
O7 C26 O8 121.4(4) . .
O7 C26 C21 119.1(3) . .
O8 C26 C21 119.4(4) . .
O7 C26 Tb1 60.63(19) . 1_455
O8 C26 Tb1 61.6(2) . 1_455
C21 C26 Tb1 169.4(3) . 1_455
C31 N3 C27B 104.8(11) . .
C31 N3 C27 114.8(8) . .
C27B N3 C27 39.7(9) . .
C31 N3 C31B 31.9(10) . .
C27B N3 C31B 118.1(10) . .
C27 N3 C31B 105.2(9) . .
C28B C29 C28 40.2(7) . .
C28B C29 C30 103.1(9) . .
C28 C29 C30 116.4(8) . .
C28B C29 C30B 115.5(10) . .
C28 C29 C30B 106.5(9) . .
C30 C29 C30B 30.9(8) . .
C28B C29 C32 123.9(7) . .
C28 C29 C32 122.1(5) . .
C30 C29 C32 121.2(7) . .
C30B C29 C32 120.1(8) . .
N3 C27 C28 122.7(9) . .
N3 C27 H27A 118.7 . .
C28 C27 H27A 118.7 . .
C29 C28 C27 119.2(9) . .
C29 C28 H28A 120.4 . .
C27 C28 H28A 120.4 . .
C29 C30 C31 117.7(12) . .
C29 C30 H30A 121.1 . .
C31 C30 H30A 121.1 . .
N3 C31 C30 128.3(12) . .
N3 C31 H31A 115.8 . .
C30 C31 H31A 115.8 . .
N3 C27B C28B 124.4(14) . .
N3 C27B H27B 117.8 . .
C28B C27B H27B 117.8 . .
C29 C28B C27B 121.4(13) . .
C29 C28B H28B 119.3 . .
C27B C28B H28B 119.3 . .
C31B C30B C29 121.8(15) . .
C31B C30B H30B 119.1 . .
C29 C30B H30B 119.1 . .
C30B C31B N3 118.5(14) . .
C30B C31B H31B 120.7 . .
N3 C31B H31B 120.7 . .
C33 C32 C37 117.6(3) . .
C33 C32 C29 121.5(4) . .
C37 C32 C29 120.9(3) . .
C32 C33 C34 122.0(4) . .
C32 C33 H33A 119.0 . .
C34 C33 H33A 119.0 . .
C33 C34 C35 119.5(3) . .
C33 C34 C39 119.0(4) . .
C35 C34 C39 121.4(3) . .
C36 C35 C34 119.8(3) . .
C36 C35 H35A 120.1 . .
C34 C35 H35A 120.1 . .
C35 C36 C37 120.0(4) . .
C35 C36 C38 119.9(3) . .
C37 C36 C38 120.0(3) . .
C36 C37 C32 121.0(4) . .
C36 C37 H37A 119.5 . .
C32 C37 H37A 119.5 . .
O9 C38 O10 125.6(3) . .
O9 C38 C36 117.6(3) . .
O10 C38 C36 116.7(3) . .
O12 C39 O11 121.6(3) . .
O12 C39 C34 119.3(3) . .
O11 C39 C34 119.1(3) . .
O12 C39 Tb2 61.94(19) . .
O11 C39 Tb2 59.90(19) . .
C34 C39 Tb2 172.7(3) . .
O13 C40 O14 128.3(4) . .
O13 C40 H40A 115.8 . .
O14 C40 H40A 115.8 . .

loop_
_geom_bond_atom_site_label_1
_geom_bond_atom_site_label_2
_geom_bond_distance
_geom_bond_site_symmetry_2
Tb1 O3 2.310(3) 2_755
Tb1 O10 2.311(3) 2_765
Tb1 O4 2.330(3) .
Tb1 O9 2.390(3) 1_545
Tb1 O13 2.416(3) .
Tb1 O16 2.429(2) .
Tb1 O7 2.447(3) 1_655
Tb1 O8 2.467(3) 1_655
Tb1 C26 2.804(4) 1_655
Tb2 O2 2.295(2) 2_755
Tb2 O5 2.301(2) 2_665
Tb2 O15 2.366(3) .
Tb2 O1 2.375(3) 1_465
Tb2 O6 2.389(3) .
Tb2 O11 2.426(3) .
Tb2 O14 2.462(3) .
Tb2 O12 2.472(3) .
Tb2 C39 2.800(4) .
O1 C12 1.250(5) .
O1 Tb2 2.375(3) 1_645
O2 C12 1.248(4) .
O2 Tb2 2.295(2) 2_755
O3 C13 1.254(4) .
O3 Tb1 2.310(3) 2_755
O4 C13 1.265(4) .
O5 C25 1.253(4) .
O5 Tb2 2.301(2) 2_665
O6 C25 1.264(4) .
O7 C26 1.252(5) .
O7 Tb1 2.447(3) 1_455
O8 C26 1.266(5) .
O8 Tb1 2.467(3) 1_455
O9 C38 1.259(4) .
O9 Tb1 2.390(3) 1_565
O10 C38 1.262(4) .
O10 Tb1 2.311(3) 2_765
O11 C39 1.266(4) .
O12 C39 1.252(5) .
O13 C40 1.210(5) .
O14 C40 1.260(5) .
O15 H15 0.8499 .
O15 H15B 0.8501 .
O16 H16A 0.8500 .
O16 H16B 0.8500 .
N1 C1 1.310(6) .
N1 C5 1.319(5) .
N1 H1B 0.8600 .
N2 C18B 1.28(2) .
N2 C18 1.31(2) .
N2 C14 1.354(15) .
N2 C14B 1.364(13) .
C1 C2 1.382(6) .
C1 H1A 0.9300 .
C2 C3 1.388(6) .
C2 H2A 0.9300 .
C3 C4 1.385(5) .
C3 C6 1.476(5) .
C4 C5 1.383(5) .
C4 H4A 0.9300 .
C5 H5A 0.9300 .
C6 C7 1.397(5) .
C6 C11 1.397(5) .
C7 C8 1.375(5) .
C7 H7A 0.9300 .
C8 C9 1.374(5) .
C8 C13 1.497(5) .
C9 C10 1.405(5) .
C9 H9A 0.9300 .
C10 C11 1.387(5) .
C10 C12 1.505(5) .
C11 H11A 0.9300 .
C16 C17B 1.335(18) .
C16 C15B 1.364(12) .
C16 C15 1.371(14) .
C16 C17 1.407(17) .
C16 C19 1.509(6) .
C14 C15 1.395(9) .
C14 H14A 0.9300 .
C15 H15A 0.9300 .
C17 C18 1.396(9) .
C17 H17A 0.9300 .
C18 H18A 0.9300 .
C14B C15B 1.396(8) .
C14B H14B 0.9300 .
C15B H15C 0.9300 .
C17B C18B 1.396(8) .
C17B H17B 0.9300 .
C18B H18B 0.9300 .
C19 C24 1.369(6) .
C19 C20 1.409(6) .
C20 C21 1.395(5) .
C20 H20A 0.9300 .
C21 C22 1.386(5) .
C21 C26 1.502(5) .
C22 C23 1.389(5) .
C22 H22A 0.9300 .
C23 C24 1.402(5) .
C23 C25 1.502(5) .
C24 H24A 0.9300 .
C26 Tb1 2.804(4) 1_455
N3 C31 1.218(16) .
N3 C27B 1.220(16) .
N3 C27 1.356(12) .
N3 C31B 1.425(19) .
C29 C28B 1.321(15) .
C29 C28 1.366(10) .
C29 C30 1.366(14) .
C29 C30B 1.393(19) .
C29 C32 1.489(5) .
C27 C28 1.397(13) .
C27 H27A 0.9300 .
C28 H28A 0.9300 .
C30 C31 1.393(18) .
C30 H30A 0.9300 .
C31 H31A 0.9300 .
C27B C28B 1.415(18) .
C27B H27B 0.9300 .
C28B H28B 0.9300 .
C30B C31B 1.38(2) .
C30B H30B 0.9300 .
C31B H31B 0.9300 .
C32 C33 1.378(5) .
C32 C37 1.418(5) .
C33 C34 1.389(5) .
C33 H33A 0.9300 .
C34 C35 1.400(5) .
C34 C39 1.505(5) .
C35 C36 1.383(5) .
C35 H35A 0.9300 .
C36 C37 1.387(5) .
C36 C38 1.511(5) .
C37 H37A 0.9300 .
C40 H40A 0.9300 .

loop_
_geom_hbond_atom_site_label_D
_geom_hbond_atom_site_label_H
_geom_hbond_atom_site_label_A
_geom_hbond_distance_DH
_geom_hbond_distance_HA
_geom_hbond_distance_DA
_geom_hbond_angle_DHA
_geom_hbond_site_symmetry_A
O15 H15 O13 0.85 2.00 2.750(4) 146.5 .
O15 H15B N3 0.85 1.92 2.750(4) 165.6 2_666
O16 H16B N2 0.85 2.03 2.874(5) 170.2 2_656
N1 H1B O16 0.86 2.09 2.788(4) 137.9 1_655

loop_
_platon_squeeze_void_nr
_platon_squeeze_void_average_x
_platon_squeeze_void_average_y
_platon_squeeze_void_average_z
_platon_squeeze_void_volume
_platon_squeeze_void_count_electrons
1 0.000 0.500 0.520 830.2 38.9
2 0.294 0.199 -0.006 10.6 1.2
3 0.706 0.801 0.006 10.6 0.9
